data_7005936
loop_
_publ_author_name
'Liddle, Stephen T.'
'Arnold, Polly L.'

_publ_section_title
;
 Synthesis and characterisation of yttrium complexes supported by the
 beta-diketiminate ligand {ArNC(CH3)CHC(CH3)NAr}- (Ar =
 2,6-Pr(i)2C6H3).
;
_journal_issue 30
_journal_name_full 'Dalton transactions (Cambridge, England : 2003)'
_journal_page_first 3305
_journal_page_last 3313
_journal_paper_doi 10.1039/b706971e
_journal_year 2007
_chemical_formula_moiety 'C33 H51 I2 N2 O2 Y'
_chemical_formula_sum 'C33 H51 I2 N2 O2 Y'
_chemical_formula_weight 850.47
_chemical_name_systematic
;
?
;
_space_group_IT_number 14
_symmetry_cell_setting monoclinic
_symmetry_space_group_name_Hall '-P 2yn'
_symmetry_space_group_name_H-M 'P 1 21/n 1'
_atom_sites_solution_hydrogens 'geom, Me from difmap'
_atom_sites_solution_primary heavy
_atom_sites_solution_secondary difmap
_audit_creation_method 'enCIFer editing of SHELXL97 CIF output'
_cell_angle_alpha 90.00
_cell_angle_beta 106.910(2)
_cell_angle_gamma 90.00
_cell_formula_units_Z 4
_cell_length_a 9.5924(12)
_cell_length_b 32.446(4)
_cell_length_c 12.0506(15)
_cell_measurement_reflns_used 13564
_cell_measurement_temperature 150(2)
_cell_measurement_theta_max 27.42
_cell_measurement_theta_min 2.30
_cell_volume 3588.4(8)
_computing_cell_refinement 'Bruker SAINT version 6.36a (Bruker, 2000)'
_computing_data_collection 'Bruker SMART version 5.625 (Bruker, 2001)'
_computing_data_reduction 'Bruker SAINT; Bruker SHELXTL (Bruker, 2001)'
_computing_molecular_graphics 'Bruker SHELXTL'
_computing_publication_material 'enCIFer(Allen et al.,2004);PLATON(Spek,2003)'
_computing_structure_refinement 'SHELXL-97 (Sheldrick, 1997)'
_computing_structure_solution 'Bruker SHELXTL'
_diffrn_ambient_temperature 150(2)
_diffrn_measured_fraction_theta_full 1.000
_diffrn_measured_fraction_theta_max 0.989
_diffrn_measurement_device_type 'Bruker SMART APEX CCD diffractometer'
_diffrn_measurement_method '\w rotation with narrow frames'
_diffrn_radiation_monochromator graphite
_diffrn_radiation_source 'normal-focus sealed tube'
_diffrn_radiation_type MoK\a
_diffrn_radiation_wavelength 0.71073
_diffrn_reflns_av_R_equivalents 0.0695
_diffrn_reflns_av_sigmaI/netI 0.0654
_diffrn_reflns_limit_h_max 12
_diffrn_reflns_limit_h_min -12
_diffrn_reflns_limit_k_max 42
_diffrn_reflns_limit_k_min -42
_diffrn_reflns_limit_l_max 15
_diffrn_reflns_limit_l_min -15
_diffrn_reflns_number 38964
_diffrn_reflns_theta_full 26.00
_diffrn_reflns_theta_max 27.67
_diffrn_reflns_theta_min 2.17
_diffrn_standards_decay_% 0
_diffrn_standards_number 0
_exptl_absorpt_coefficient_mu 3.375
_exptl_absorpt_correction_T_max 0.4740
_exptl_absorpt_correction_T_min 0.2288
_exptl_absorpt_correction_type multi-scan
_exptl_absorpt_process_details '(SADABS; Bruker, 2001)'
_exptl_crystal_colour colourless
_exptl_crystal_density_diffrn 1.574
_exptl_crystal_density_method 'not measured'
_exptl_crystal_description block
_exptl_crystal_F_000 1696
_exptl_crystal_size_max 0.62
_exptl_crystal_size_mid 0.26
_exptl_crystal_size_min 0.26
_refine_diff_density_max 1.685
_refine_diff_density_min -1.193
_refine_diff_density_rms 0.141
_refine_ls_extinction_method none
_refine_ls_goodness_of_fit_ref 1.045
_refine_ls_hydrogen_treatment constr
_refine_ls_matrix_type full
_refine_ls_number_parameters 373
_refine_ls_number_reflns 8297
_refine_ls_number_restraints 0
_refine_ls_restrained_S_all 1.045
_refine_ls_R_factor_all 0.0562
_refine_ls_R_factor_gt 0.0431
_refine_ls_shift/su_max 0.001
_refine_ls_shift/su_mean 0.000
_refine_ls_structure_factor_coef Fsqd
_refine_ls_weighting_details 'calc w=1/[\s^2^(Fo^2^)+(0.0397P)^2^+7.3331P] where P=(Fo^2^+2Fc^2^)/3'
_refine_ls_weighting_scheme calc
_refine_ls_wR_factor_gt 0.1039
_refine_ls_wR_factor_ref 0.1111
_reflns_number_gt 6878
_reflns_number_total 8297
_reflns_threshold_expression I>2\s(I)
_cod_data_source_file b706971e.txt
_cod_data_source_block 3
_cod_depositor_comments
;
The following automatic conversions were performed:
'_symmetry_cell_setting' value 'Monoclinic' changed to 'monoclinic'
according to '/home/saulius/struct/CIF-dictionaries/cif_core.dic'
dictionary named 'cif_core.dic' version 2.4.1 from 2010-06-29.

Automatic conversion script
Id: cif_fix_enum 1527 2010-12-29 10:47:43Z saulius 
;
_cod_original_sg_symbol_H-M P2(1)/n
_cod_database_code 7005936

loop_
_symmetry_equiv_pos_as_xyz
'x, y, z'
'-x+1/2, y+1/2, -z+1/2'
'-x, -y, -z'
'x-1/2, -y-1/2, z-1/2'

loop_
_atom_site_label
_atom_site_type_symbol
_atom_site_fract_x
_atom_site_fract_y
_atom_site_fract_z
_atom_site_U_iso_or_equiv
_atom_site_adp_type
_atom_site_occupancy
_atom_site_symmetry_multiplicity
_atom_site_calc_flag
_atom_site_refinement_flags
_atom_site_disorder_assembly
_atom_site_disorder_group
Y1 Y 0.43653(4) 0.341850(10) 0.68880(3) 0.01500(9) Uani 1 1 d . . .
I1 I 0.38239(3) 0.301519(9) 0.89775(2) 0.02836(9) Uani 1 1 d . . .
I2 I 0.75080(3) 0.324992(10) 0.75445(3) 0.03321(10) Uani 1 1 d . . .
N1 N 0.4615(4) 0.40891(10) 0.7651(3) 0.0192(7) Uani 1 1 d . . .
N2 N 0.4391(3) 0.37811(10) 0.5218(3) 0.0166(6) Uani 1 1 d . . .
C1 C 0.5801(5) 0.47777(13) 0.7945(4) 0.0304(10) Uani 1 1 d . . .
H1A H 0.5347 0.4794 0.8575 0.046 Uiso 1 1 calc R . .
H1B H 0.5473 0.5010 0.7415 0.046 Uiso 1 1 calc R . .
H1C H 0.6863 0.4788 0.8270 0.046 Uiso 1 1 calc R . .
C2 C 0.5368(4) 0.43760(12) 0.7288(3) 0.0194(8) Uani 1 1 d . . .
C3 C 0.5781(4) 0.43552(12) 0.6268(3) 0.0216(8) Uani 1 1 d . . .
H3A H 0.6534 0.4541 0.6236 0.026 Uiso 1 1 calc R . .
C4 C 0.5268(4) 0.41057(12) 0.5289(3) 0.0185(8) Uani 1 1 d . . .
C5 C 0.5731(5) 0.42469(14) 0.4252(4) 0.0292(10) Uani 1 1 d . . .
H5A H 0.4927 0.4205 0.3542 0.044 Uiso 1 1 calc R . .
H5B H 0.6579 0.4087 0.4206 0.044 Uiso 1 1 calc R . .
H5C H 0.5987 0.4540 0.4335 0.044 Uiso 1 1 calc R . .
C6 C 0.4240(5) 0.41682(12) 0.8711(4) 0.0273(9) Uani 1 1 d . . .
C7 C 0.5333(6) 0.41283(13) 0.9792(4) 0.0346(11) Uani 1 1 d . . .
C8 C 0.4905(8) 0.41832(16) 1.0789(5) 0.0480(15) Uani 1 1 d . . .
H8A H 0.5610 0.4160 1.1526 0.058 Uiso 1 1 calc R . .
C9 C 0.3508(9) 0.42688(16) 1.0733(5) 0.0563(19) Uani 1 1 d . . .
H9A H 0.3246 0.4296 1.1431 0.068 Uiso 1 1 calc R . .
C10 C 0.2455(7) 0.43172(15) 0.9683(5) 0.0471(15) Uani 1 1 d . . .
H10A H 0.1486 0.4383 0.9670 0.056 Uiso 1 1 calc R . .
C11 C 0.2799(6) 0.42696(13) 0.8630(4) 0.0331(11) Uani 1 1 d . . .
C12 C 0.6926(6) 0.40448(15) 0.9915(4) 0.0380(12) Uani 1 1 d . . .
H12A H 0.7046 0.4028 0.9119 0.046 Uiso 1 1 calc R . .
C13 C 0.7444(7) 0.36381(16) 1.0535(5) 0.0512(16) Uani 1 1 d . . .
H13A H 0.6888 0.3410 1.0082 0.077 Uiso 1 1 calc R . .
H13B H 0.7294 0.3643 1.1305 0.077 Uiso 1 1 calc R . .
H13C H 0.8482 0.3600 1.0616 0.077 Uiso 1 1 calc R . .
C14 C 0.7908(8) 0.43937(17) 1.0571(5) 0.0602(19) Uani 1 1 d . . .
H14A H 0.7561 0.4658 1.0198 0.090 Uiso 1 1 calc R . .
H14B H 0.8911 0.4346 1.0557 0.090 Uiso 1 1 calc R . .
H14C H 0.7877 0.4400 1.1376 0.090 Uiso 1 1 calc R . .
C15 C 0.1675(5) 0.43399(14) 0.7465(5) 0.0371(11) Uani 1 1 d . . .
H15A H 0.1831 0.4122 0.6926 0.045 Uiso 1 1 calc R . .
C16 C 0.1892(6) 0.47591(15) 0.6944(5) 0.0460(13) Uani 1 1 d . . .
H16A H 0.2822 0.4759 0.6760 0.069 Uiso 1 1 calc R . .
H16B H 0.1898 0.4978 0.7506 0.069 Uiso 1 1 calc R . .
H16C H 0.1095 0.4807 0.6234 0.069 Uiso 1 1 calc R . .
C17 C 0.0097(7) 0.4302(2) 0.7493(7) 0.0611(19) Uani 1 1 d . . .
H17A H -0.0030 0.4041 0.7862 0.092 Uiso 1 1 calc R . .
H17B H -0.0558 0.4309 0.6700 0.092 Uiso 1 1 calc R . .
H17C H -0.0134 0.4532 0.7937 0.092 Uiso 1 1 calc R . .
C18 C 0.3594(4) 0.36529(13) 0.4058(3) 0.0215(8) Uani 1 1 d . . .
C19 C 0.4130(5) 0.33531(14) 0.3454(4) 0.0309(10) Uani 1 1 d . . .
C20 C 0.3316(6) 0.32585(16) 0.2314(4) 0.0396(13) Uani 1 1 d . . .
H20A H 0.3672 0.3058 0.1890 0.048 Uiso 1 1 calc R . .
C21 C 0.2008(6) 0.34520(17) 0.1801(4) 0.0431(14) Uani 1 1 d . . .
H21A H 0.1482 0.3391 0.1021 0.052 Uiso 1 1 calc R . .
C22 C 0.1470(6) 0.37326(16) 0.2417(4) 0.0377(12) Uani 1 1 d . . .
H22A H 0.0546 0.3855 0.2067 0.045 Uiso 1 1 calc R . .
C23 C 0.2236(4) 0.38433(13) 0.3538(4) 0.0240(9) Uani 1 1 d . . .
C24 C 0.5540(6) 0.31212(16) 0.3987(5) 0.0414(12) Uani 1 1 d . . .
H24A H 0.5927 0.3201 0.4822 0.050 Uiso 1 1 calc R . .
C25 C 0.6694(7) 0.3223(2) 0.3368(8) 0.068(2) Uani 1 1 d . . .
H25A H 0.6911 0.3519 0.3439 0.102 Uiso 1 1 calc R . .
H25B H 0.6320 0.3149 0.2546 0.102 Uiso 1 1 calc R . .
H25C H 0.7585 0.3067 0.3726 0.102 Uiso 1 1 calc R . .
C26 C 0.5283(7) 0.26569(17) 0.3912(6) 0.0554(16) Uani 1 1 d . . .
H26A H 0.4399 0.2592 0.4128 0.083 Uiso 1 1 calc R . .
H26B H 0.6118 0.2517 0.4443 0.083 Uiso 1 1 calc R . .
H26C H 0.5167 0.2564 0.3117 0.083 Uiso 1 1 calc R . .
C27 C 0.1626(5) 0.41676(14) 0.4173(4) 0.0295(10) Uani 1 1 d . . .
H27A H 0.2184 0.4151 0.5013 0.035 Uiso 1 1 calc R . .
C28 C 0.1854(6) 0.45986(16) 0.3751(6) 0.0483(14) Uani 1 1 d . . .
H28A H 0.2892 0.4641 0.3836 0.072 Uiso 1 1 calc R . .
H28B H 0.1522 0.4804 0.4213 0.072 Uiso 1 1 calc R . .
H28C H 0.1295 0.4627 0.2933 0.072 Uiso 1 1 calc R . .
C29 C 0.0018(5) 0.41040(18) 0.4077(5) 0.0430(13) Uani 1 1 d . . .
H29A H -0.0129 0.3823 0.4322 0.064 Uiso 1 1 calc R . .
H29B H -0.0569 0.4145 0.3271 0.064 Uiso 1 1 calc R . .
H29C H -0.0280 0.4303 0.4577 0.064 Uiso 1 1 calc R . .
C30 C 0.0696(5) 0.32881(15) 0.6515(4) 0.0319(10) Uani 1 1 d . . .
H30A H -0.0210 0.3397 0.5991 0.048 Uiso 1 1 calc R . .
H30B H 0.0998 0.3460 0.7214 0.048 Uiso 1 1 calc R . .
H30C H 0.0537 0.3005 0.6733 0.048 Uiso 1 1 calc R . .
O1 O 0.1822(3) 0.32920(9) 0.5938(2) 0.0219(6) Uani 1 1 d . . .
C31 C 0.1605(5) 0.29659(13) 0.5078(4) 0.0271(9) Uani 1 1 d . . .
H31A H 0.1949 0.3058 0.4419 0.033 Uiso 1 1 calc R . .
H31B H 0.0555 0.2899 0.4778 0.033 Uiso 1 1 calc R . .
C32 C 0.2433(5) 0.25940(13) 0.5621(4) 0.0281(9) Uani 1 1 d . . .
H32A H 0.2023 0.2481 0.6223 0.034 Uiso 1 1 calc R . .
H32B H 0.2378 0.2378 0.5029 0.034 Uiso 1 1 calc R . .
O2 O 0.3914(3) 0.27193(8) 0.6130(3) 0.0250(6) Uani 1 1 d . . .
C33 C 0.4812(6) 0.23640(14) 0.6605(5) 0.0420(13) Uani 1 1 d . . .
H33A H 0.4810 0.2172 0.5977 0.063 Uiso 1 1 calc R . .
H33B H 0.4419 0.2226 0.7173 0.063 Uiso 1 1 calc R . .
H33C H 0.5811 0.2455 0.6984 0.063 Uiso 1 1 calc R . .

loop_
_atom_site_aniso_label
_atom_site_aniso_U_11
_atom_site_aniso_U_22
_atom_site_aniso_U_33
_atom_site_aniso_U_23
_atom_site_aniso_U_13
_atom_site_aniso_U_12
Y1 0.01076(17) 0.01536(17) 0.01830(18) 0.00043(13) 0.00330(13) -0.00065(13)
I1 0.02799(16) 0.03276(16) 0.02435(15) 0.00626(11) 0.00766(11) -0.00545(12)
I2 0.01293(14) 0.03817(18) 0.0474(2) 0.00556(13) 0.00691(12) 0.00383(11)
N1 0.0221(17) 0.0184(15) 0.0160(16) 0.0001(12) 0.0037(13) -0.0014(13)
N2 0.0119(15) 0.0223(16) 0.0153(15) -0.0019(12) 0.0034(12) -0.0018(12)
C1 0.043(3) 0.024(2) 0.021(2) -0.0029(16) 0.0038(19) -0.0097(19)
C2 0.0179(19) 0.0196(18) 0.0182(18) -0.0003(14) 0.0011(15) -0.0012(15)
C3 0.0168(19) 0.0230(19) 0.023(2) 0.0006(15) 0.0035(16) -0.0070(16)
C4 0.0123(17) 0.0238(19) 0.0191(19) 0.0005(14) 0.0040(14) -0.0014(15)
C5 0.032(2) 0.035(2) 0.024(2) -0.0003(17) 0.0136(18) -0.0098(19)
C6 0.046(3) 0.0159(18) 0.024(2) -0.0002(15) 0.017(2) -0.0023(18)
C7 0.065(3) 0.0187(19) 0.020(2) -0.0030(16) 0.012(2) -0.007(2)
C8 0.087(5) 0.034(3) 0.027(3) -0.003(2) 0.024(3) -0.011(3)
C9 0.116(6) 0.029(3) 0.039(3) -0.010(2) 0.047(4) -0.020(3)
C10 0.064(4) 0.030(3) 0.066(4) -0.012(2) 0.048(3) -0.013(2)
C11 0.047(3) 0.020(2) 0.041(3) -0.0046(18) 0.027(2) -0.0052(19)
C12 0.044(3) 0.035(3) 0.023(2) 0.0000(18) -0.008(2) -0.005(2)
C13 0.060(4) 0.034(3) 0.041(3) 0.003(2) -0.015(3) -0.005(3)
C14 0.079(5) 0.038(3) 0.039(3) 0.005(2) -0.022(3) -0.016(3)
C15 0.028(2) 0.028(2) 0.061(3) -0.009(2) 0.022(2) 0.0008(19)
C16 0.041(3) 0.030(3) 0.065(4) 0.000(2) 0.012(3) 0.010(2)
C17 0.038(3) 0.053(4) 0.106(6) -0.019(3) 0.041(4) 0.002(3)
C18 0.0172(19) 0.030(2) 0.0181(19) 0.0003(15) 0.0066(15) -0.0079(16)
C19 0.031(2) 0.035(2) 0.032(2) -0.0112(18) 0.016(2) -0.016(2)
C20 0.053(3) 0.043(3) 0.028(2) -0.014(2) 0.022(2) -0.024(2)
C21 0.053(3) 0.051(3) 0.019(2) -0.005(2) 0.001(2) -0.032(3)
C22 0.032(3) 0.050(3) 0.023(2) 0.008(2) -0.0032(19) -0.019(2)
C23 0.0176(19) 0.030(2) 0.022(2) 0.0039(16) 0.0016(16) -0.0101(17)
C24 0.040(3) 0.040(3) 0.049(3) -0.016(2) 0.021(2) 0.000(2)
C25 0.044(4) 0.058(4) 0.115(6) -0.020(4) 0.044(4) -0.008(3)
C26 0.056(4) 0.043(3) 0.084(5) -0.010(3) 0.047(4) 0.006(3)
C27 0.0143(19) 0.039(2) 0.030(2) 0.0113(19) -0.0012(17) 0.0025(18)
C28 0.034(3) 0.037(3) 0.078(4) 0.015(3) 0.022(3) 0.005(2)
C29 0.021(2) 0.059(3) 0.045(3) 0.016(3) 0.003(2) 0.001(2)
C30 0.018(2) 0.040(3) 0.042(3) 0.005(2) 0.015(2) -0.0006(18)
O1 0.0134(13) 0.0272(15) 0.0257(15) 0.0006(11) 0.0068(11) -0.0021(11)
C31 0.021(2) 0.029(2) 0.029(2) -0.0029(17) 0.0024(17) -0.0089(17)
C32 0.023(2) 0.022(2) 0.038(2) -0.0053(17) 0.0077(18) -0.0091(17)
O2 0.0182(14) 0.0176(13) 0.0360(17) -0.0052(11) 0.0026(12) -0.0001(11)
C33 0.032(3) 0.023(2) 0.067(4) -0.001(2) 0.007(2) 0.009(2)

loop_
_atom_type_symbol
_atom_type_description
_atom_type_scat_dispersion_real
_atom_type_scat_dispersion_imag
_atom_type_scat_source
C C 0.0033 0.0016 'International Tables Vol C Tables 4.2.6.8 and 6.1.1.4'
H H 0.0000 0.0000 'International Tables Vol C Tables 4.2.6.8 and 6.1.1.4'
N N 0.0061 0.0033 'International Tables Vol C Tables 4.2.6.8 and 6.1.1.4'
O O 0.0106 0.0060 'International Tables Vol C Tables 4.2.6.8 and 6.1.1.4'
Y Y -2.7962 3.5667 'International Tables Vol C Tables 4.2.6.8 and 6.1.1.4'
I I -0.4742 1.8119 'International Tables Vol C Tables 4.2.6.8 and 6.1.1.4'

loop_
_geom_angle_atom_site_label_1
_geom_angle_atom_site_label_2
_geom_angle_atom_site_label_3
_geom_angle
_geom_angle_site_symmetry_1
_geom_angle_site_symmetry_3
_geom_angle_publ_flag
N2 Y1 N1 81.10(11) . . ?
N2 Y1 O1 86.51(10) . . ?
N1 Y1 O1 108.53(11) . . ?
N2 Y1 O2 101.00(11) . . ?
N1 Y1 O2 175.29(11) . . ?
O1 Y1 O2 67.57(10) . . ?
N2 Y1 I2 93.37(8) . . ?
N1 Y1 I2 95.01(8) . . ?
O1 Y1 I2 156.11(7) . . ?
O2 Y1 I2 89.09(7) . . ?
N2 Y1 I1 170.19(8) . . ?
N1 Y1 I1 95.62(8) . . ?
O1 Y1 I1 85.78(7) . . ?
O2 Y1 I1 81.61(8) . . ?
I2 Y1 I1 96.137(14) . . ?
C2 N1 C6 117.7(3) . . ?
C2 N1 Y1 121.6(3) . . ?
C6 N1 Y1 119.2(2) . . ?
C4 N2 C18 115.8(3) . . ?
C4 N2 Y1 120.4(2) . . ?
C18 N2 Y1 123.6(2) . . ?
N1 C2 C3 125.2(4) . . ?
N1 C2 C1 121.4(4) . . ?
C3 C2 C1 113.3(4) . . ?
C4 C3 C2 130.5(4) . . ?
N2 C4 C3 124.9(4) . . ?
N2 C4 C5 121.1(3) . . ?
C3 C4 C5 113.9(3) . . ?
C11 C6 C7 122.5(4) . . ?
C11 C6 N1 118.4(4) . . ?
C7 C6 N1 119.1(4) . . ?
C8 C7 C6 117.2(5) . . ?
C8 C7 C12 118.8(5) . . ?
C6 C7 C12 124.0(4) . . ?
C9 C8 C7 121.4(6) . . ?
C8 C9 C10 121.4(5) . . ?
C9 C10 C11 120.8(6) . . ?
C6 C11 C10 116.7(5) . . ?
C6 C11 C15 121.5(4) . . ?
C10 C11 C15 121.8(5) . . ?
C7 C12 C13 112.2(5) . . ?
C7 C12 C14 111.6(5) . . ?
C13 C12 C14 108.8(4) . . ?
C11 C15 C17 114.1(5) . . ?
C11 C15 C16 111.5(4) . . ?
C17 C15 C16 109.4(5) . . ?
C19 C18 C23 120.3(4) . . ?
C19 C18 N2 122.1(4) . . ?
C23 C18 N2 117.5(4) . . ?
C18 C19 C20 118.5(5) . . ?
C18 C19 C24 122.8(4) . . ?
C20 C19 C24 118.7(4) . . ?
C21 C20 C19 121.0(5) . . ?
C22 C21 C20 119.9(4) . . ?
C21 C22 C23 121.7(5) . . ?
C22 C23 C18 118.6(4) . . ?
C22 C23 C27 120.0(4) . . ?
C18 C23 C27 121.5(4) . . ?
C19 C24 C26 110.9(5) . . ?
C19 C24 C25 111.5(5) . . ?
C26 C24 C25 108.1(4) . . ?
C23 C27 C28 110.8(4) . . ?
C23 C27 C29 113.4(4) . . ?
C28 C27 C29 109.8(4) . . ?
C30 O1 C31 111.4(3) . . ?
C30 O1 Y1 124.6(3) . . ?
C31 O1 Y1 112.2(2) . . ?
O1 C31 C32 109.3(3) . . ?
O2 C32 C31 107.1(3) . . ?
C32 O2 C33 110.1(3) . . ?
C32 O2 Y1 118.1(2) . . ?
C33 O2 Y1 124.8(3) . . ?

loop_
_geom_bond_atom_site_label_1
_geom_bond_atom_site_label_2
_geom_bond_distance
_geom_bond_site_symmetry_2
_geom_bond_publ_flag
Y1 N2 2.337(3) . ?
Y1 N1 2.347(3) . ?
Y1 O1 2.410(3) . ?
Y1 O2 2.437(3) . ?
Y1 I2 2.9369(6) . ?
Y1 I1 3.0138(5) . ?
N1 C2 1.328(5) . ?
N1 C6 1.447(5) . ?
N2 C4 1.336(5) . ?
N2 C18 1.446(5) . ?
C1 C2 1.519(5) . ?
C2 C3 1.398(6) . ?
C3 C4 1.397(5) . ?
C4 C5 1.514(6) . ?
C6 C11 1.397(7) . ?
C6 C7 1.421(7) . ?
C7 C8 1.389(7) . ?
C7 C12 1.516(8) . ?
C8 C9 1.351(10) . ?
C9 C10 1.379(9) . ?
C10 C11 1.410(7) . ?
C11 C15 1.518(7) . ?
C12 C13 1.527(7) . ?
C12 C14 1.536(7) . ?
C15 C17 1.529(7) . ?
C15 C16 1.538(7) . ?
C18 C19 1.399(6) . ?
C18 C23 1.413(6) . ?
C19 C20 1.403(7) . ?
C19 C24 1.517(8) . ?
C20 C21 1.378(8) . ?
C21 C22 1.367(8) . ?
C22 C23 1.384(6) . ?
C23 C27 1.515(7) . ?
C24 C26 1.525(8) . ?
C24 C25 1.540(8) . ?
C27 C28 1.525(7) . ?
C27 C29 1.527(6) . ?
C30 O1 1.445(5) . ?
O1 C31 1.453(5) . ?
C31 C32 1.487(6) . ?
C32 O2 1.433(5) . ?
O2 C33 1.453(5) . ?
